data_7135324
loop_
_publ_author_name
'Figliola, Carlotta'
'Ch\'eriaux, Camille'
'Opp\'e, Nicolas'
'Estaque, Lilian'
'Retailleau, Pascal'
'Vanthuyne, Nicolas'
'Pieters, Gregory'
'Jacquemin, Denis'
'Ulrich, Gilles'

_publ_section_title
;
 Design of Heavy-Atom Free Dipyridomethene Boron Complexes for Singlet
 Oxygen Emission with Induced Chirality
;
_journal_name_full 'Chemical Communications'
_journal_paper_doi 10.1039/D5CC06879G
_journal_year 2026
_chemical_formula_moiety 'C22 H13 B F N3 O'
_chemical_formula_sum 'C22 H13 B F N3 O'
_chemical_formula_weight 365.191
_space_group_crystal_system triclinic
_space_group_IT_number 2
_space_group_name_Hall '-P 1'
_space_group_name_H-M_alt 'P -1'
_symmetry_Int_Tables_number 2
_audit_creation_date 2025-07-18
_audit_creation_method
;
Olex2 1.5-ac6-016
(compiled 2024.01.13 svn.r2f8d729c for Rigaku Oxford Diffraction, GUI svn.r6897)
;
_audit_update_record
;
2025-07-18 deposited with the CCDC.	2025-12-05 downloaded from the CCDC.
;
_cell_angle_alpha 95.850(7)
_cell_angle_beta 95.816(7)
_cell_angle_gamma 103.652(7)
_cell_formula_units_Z 2
_cell_length_a 7.5432(4)
_cell_length_b 8.0975(5)
_cell_length_c 14.2914(10)
_cell_measurement_reflns_used 4139
_cell_measurement_temperature 293(2)
_cell_measurement_theta_max 71.7
_cell_measurement_theta_min 3.1
_cell_volume 836.72(10)
_computing_cell_refinement
;
CrystalClear-SM Expert 2.0 r16 (Rigaku, 2014)
;
_computing_data_collection
;
CrystalClear-SM Expert 2.0 r16 (Rigaku, 2014)
;
_computing_data_reduction
;
CrystalClear-SM Expert 2.0 r16 (Rigaku, 2014)
;
_computing_molecular_graphics 'Olex2 1.5-ac6-016 (Dolomanov et al., 2009)'
_computing_publication_material 'Olex2 1.5-ac6-016 (Dolomanov et al., 2009)'
_computing_structure_refinement 'olex2.refine 1.5-ac6-016 (Bourhis et al., 2015)'
_computing_structure_solution 'SHELXT 2018/2 (Sheldrick, 2018)'
_diffrn_ambient_temperature 293(2)
_diffrn_detector 'Rapid 2 large curved IP'
_diffrn_detector_area_resol_mean 10.0000
_diffrn_measured_fraction_theta_full 0.9681
_diffrn_measured_fraction_theta_max 0.9668
_diffrn_measurement_device
;
Crystal Goniometer chi-partial 
;
_diffrn_measurement_device_type
;
Rigaku Rapid2
;
_diffrn_measurement_method 'profile data from \w-scans'
_diffrn_measurement_specimen_support Fiber
_diffrn_radiation_monochromator 'Confocal CMF optics'
_diffrn_radiation_type 'Cu K\a'
_diffrn_radiation_wavelength 1.54187
_diffrn_reflns_av_R_equivalents 0.0547
_diffrn_reflns_av_unetI/netI 0.0651
_diffrn_reflns_Laue_measured_fraction_full 0.9681
_diffrn_reflns_Laue_measured_fraction_max 0.9668
_diffrn_reflns_limit_h_max 9
_diffrn_reflns_limit_h_min -9
_diffrn_reflns_limit_k_max 9
_diffrn_reflns_limit_k_min -7
_diffrn_reflns_limit_l_max 17
_diffrn_reflns_limit_l_min -17
_diffrn_reflns_number 10478
_diffrn_reflns_point_group_measured_fraction_full 0.9681
_diffrn_reflns_point_group_measured_fraction_max 0.9668
_diffrn_reflns_theta_full 67.6868
_diffrn_reflns_theta_max 68.21
_diffrn_reflns_theta_min 5.67
_diffrn_source 'Rotating Anode mm007HF'
_diffrn_source_current 30.0
_diffrn_source_power 1.2
_diffrn_source_voltage 40.0
_exptl_absorpt_coefficient_mu 0.800
_exptl_absorpt_correction_T_max 1.000
_exptl_absorpt_correction_T_min 0.846
_exptl_absorpt_correction_type multi-scan
_exptl_absorpt_process_details 'Abscor (Higashi-Rigaku, 1995)'
_exptl_crystal_colour brown
_exptl_crystal_density_diffrn 1.449
_exptl_crystal_description block
_exptl_crystal_F_000 376
_exptl_crystal_recrystallization_method 'Re-crystallisation from solvent: octane/dichloromethane'
_exptl_crystal_size_max 0.37
_exptl_crystal_size_mid 0.30
_exptl_crystal_size_min 0.21
_refine_diff_density_max 0.2875
_refine_diff_density_min -0.2887
_refine_diff_density_rms 0.0741
_refine_ls_d_res_high 0.8303
_refine_ls_d_res_low 7.8018
_refine_ls_goodness_of_fit_ref 0.9641
_refine_ls_hydrogen_treatment mixed
_refine_ls_matrix_type full
_refine_ls_number_constraints 1
_refine_ls_number_parameters 364
_refine_ls_number_reflns 2968
_refine_ls_number_restraints 0
_refine_ls_restrained_S_all 0.9641
_refine_ls_R_factor_all 0.0711
_refine_ls_R_factor_gt 0.0451
_refine_ls_shift/su_max -0.0008
_refine_ls_shift/su_mean 0.0001
_refine_ls_structure_factor_coef Fsqd
_refine_ls_weighting_details 'w=1/[\s^2^(Fo^2^)+(0.0623P)^2^+0.0203P] where P=(Fo^2^+2Fc^2^)/3'
_refine_ls_weighting_scheme calc
_refine_ls_wR_factor_gt 0.0950
_refine_ls_wR_factor_ref 0.1160
_reflns_Friedel_coverage 0.0
_reflns_limit_h_max 9
_reflns_limit_h_min -9
_reflns_limit_k_max 9
_reflns_limit_k_min -9
_reflns_limit_l_max 17
_reflns_limit_l_min 0
_reflns_number_gt 1896
_reflns_number_total 2981
_reflns_threshold_expression I>=2u(I)
_cod_data_source_file d5cc06879g2.cif
_cod_data_source_block cmpd_1d_CFB-85
_cod_depositor_comments
;
The following automatic conversions were performed:

data item '_exptl_absorpt_correction_type' value 'Multi-scan' was
changed to 'multi-scan' in accordance with the
/home/data/users/saulius/crontab/automatic-downloads/rss-feeds/RSC/lib/dictionaries/cif_core.dic
dictionary named 'cif_core.dic' version 2.4.2 last updated on
2011-04-26.

Automatic conversion script
Id: cif_fix_values 8170 2020-07-09 18:12:32Z antanas 
;
_cod_database_code 7135324
_olex2_refinement_description
;
1. Fixed Uiso
 At 1.2 times of:
  All C(H) groups
;
_olex2_refine_details
;
Refinement using NoSpherA2, an implementation of
NOn-SPHERical Atom-form-factors in Olex2.
Please cite:
F. Kleemiss et al. Chem. Sci. DOI 10.1039/D0SC05526C - 2021
NoSpherA2 implementation of HAR makes use of
tailor-made aspherical atomic form factors calculated
on-the-fly from a Hirshfeld-partitioned electron density (ED) - not from
spherical-atom form factors.

The ED is calculated from a gaussian basis set single determinant SCF
wavefunction - either Hartree-Fock or DFT using selected funtionals
 - for a fragment of the crystal.
This fragment can be embedded in an electrostatic crystal field by employing
 cluster charges
or modelled using implicit solvation models, depending on the software used.
The following options were used:
   SOFTWARE:       ORCA 5.0
   PARTITIONING:   NoSpherA2
   INT ACCURACY:   Normal
   METHOD:         B3LYP
   BASIS SET:      def2-TZVP
   CHARGE:         0
   MULTIPLICITY:   1
   SOLVATION:      CH2CL2
   DATE:           2025-07-18_09-46-07
;
_olex2_submission_special_instructions 'No special instructions were received'

loop_
_space_group_symop_id
_space_group_symop_operation_xyz
1 x,y,z
2 -x,-y,-z

loop_
_atom_site_label
_atom_site_type_symbol
_atom_site_fract_x
_atom_site_fract_y
_atom_site_fract_z
_atom_site_U_iso_or_equiv
_atom_site_adp_type
_atom_site_occupancy
_atom_site_refinement_flags_posn
O1 O 0.26317(18) 0.42210(15) 0.28995(8) 0.0542(4) Uani 1.000000 .
C2 C 0.1096(3) 0.8807(3) 0.32844(14) 0.0494(5) Uani 1.000000 .
H2 H 0.070(3) 0.921(2) 0.3972(13) 0.071(6) Uani 1.000000 .
C1 C 0.1968(2) 0.7476(2) 0.32109(11) 0.0434(5) Uani 1.000000 .
B1 B 0.3353(3) 0.5435(3) 0.22906(14) 0.0429(5) Uani 1.000000 .
C3 C 0.0711(3) 0.9591(3) 0.24878(13) 0.0512(5) Uani 1.000000 .
H3 H 0.008(3) 1.067(3) 0.2550(13) 0.082(6) Uani 1.000000 .
N3 N 0.1303(2) 0.8126(2) -0.08535(11) 0.0682(5) Uani 1.000000 .
C4 C 0.1091(3) 0.8989(3) 0.16188(14) 0.0479(5) Uani 1.000000 .
H4 H 0.072(3) 0.950(2) 0.0975(12) 0.065(6) Uani 1.000000 .
C5 C 0.1852(2) 0.7556(2) 0.15298(11) 0.0418(5) Uani 1.000000 .
C6 C 0.2095(2) 0.6767(2) 0.06273(11) 0.0448(5) Uani 1.000000 .
C7 C 0.2613(2) 0.5186(2) 0.04990(12) 0.0450(5) Uani 1.000000 .
C8 C 0.2635(3) 0.4316(3) -0.04121(15) 0.0527(6) Uani 1.000000 .
H8 H 0.222(3) 0.481(3) -0.1011(13) 0.070(6) Uani 1.000000 .
C9 C 0.3129(3) 0.2792(3) -0.04972(16) 0.0565(6) Uani 1.000000 .
H9 H 0.317(3) 0.218(3) -0.1212(14) 0.087(7) Uani 1.000000 .
C10 C 0.3621(3) 0.2082(3) 0.03176(15) 0.0568(6) Uani 1.000000 .
H10 H 0.408(3) 0.090(2) 0.0284(14) 0.086(7) Uani 1.000000 .
C11 C 0.3586(3) 0.2953(3) 0.11869(16) 0.0513(5) Uani 1.000000 .
H11 H 0.388(3) 0.243(3) 0.1847(13) 0.071(7) Uani 1.000000 .
C12 C 0.2428(2) 0.6565(2) 0.40043(11) 0.0450(5) Uani 1.000000 .
C13 C 0.2547(3) 0.4883(2) 0.37926(12) 0.0482(5) Uani 1.000000 .
C14 C 0.2517(3) 0.3765(3) 0.44928(15) 0.0571(6) Uani 1.000000 .
H14 H 0.251(3) 0.243(2) 0.4269(13) 0.087(7) Uani 1.000000 .
C15 C 0.2464(3) 0.4371(3) 0.54158(16) 0.0605(6) Uani 1.000000 .
H15 H 0.241(3) 0.351(3) 0.5939(15) 0.093(8) Uani 1.000000 .
C16 C 0.2566(3) 0.6123(3) 0.56895(13) 0.0536(5) Uani 1.000000 .
C17 C 0.2714(3) 0.6776(3) 0.66621(14) 0.0664(7) Uani 1.000000 .
H17 H 0.255(3) 0.578(2) 0.7124(14) 0.0797(8) Uiso 1.000000 .
C18 C 0.2998(3) 0.8485(4) 0.69518(17) 0.0740(8) Uani 1.000000 .
H18 H 0.315(3) 0.901(3) 0.7700(13) 0.097(8) Uani 1.000000 .
C19 C 0.3153(3) 0.9635(4) 0.62731(16) 0.0672(7) Uani 1.000000 .
H19 H 0.347(4) 1.097(3) 0.6482(14) 0.108(9) Uani 1.000000 .
C20 C 0.2948(3) 0.9040(3) 0.53208(15) 0.0557(6) Uani 1.000000 .
H20 H 0.305(3) 0.992(3) 0.4814(14) 0.089(8) Uani 1.000000 .
C21 C 0.2604(2) 0.7264(3) 0.49933(12) 0.0473(5) Uani 1.000000 .
C22 C 0.1650(3) 0.7514(3) -0.01873(13) 0.0511(5) Uani 1.000000 .
F1 F 0.52338(13) 0.61945(12) 0.25510(7) 0.0537(3) Uani 1.000000 .
N1 N 0.23208(19) 0.68796(17) 0.23258(9) 0.0408(4) Uani 1.000000 .
N2 N 0.30982(19) 0.44765(18) 0.12714(10) 0.0446(4) Uani 1.000000 .

loop_
_atom_site_aniso_label
_atom_site_aniso_U_11
_atom_site_aniso_U_22
_atom_site_aniso_U_33
_atom_site_aniso_U_12
_atom_site_aniso_U_13
_atom_site_aniso_U_23
O1 0.0766(10) 0.0475(8) 0.0432(7) 0.0233(7) 0.0085(6) 0.0084(6)
C2 0.0591(13) 0.0570(13) 0.0412(11) 0.0300(11) 0.0098(9) 0.0091(10)
H2 0.093(16) 0.093(16) 0.052(13) 0.054(13) 0.028(12) 0.034(12)
C1 0.0486(11) 0.0521(11) 0.0346(9) 0.0215(9) 0.0069(8) 0.0073(8)
B1 0.0501(14) 0.0450(13) 0.0378(11) 0.0197(11) 0.0047(9) 0.0076(10)
C3 0.0611(13) 0.0576(13) 0.0450(11) 0.0324(11) 0.0081(9) 0.0113(10)
H3 0.089(16) 0.098(16) 0.076(14) 0.056(14) 0.020(11) 0.006(12)
N3 0.0866(14) 0.0856(14) 0.0408(10) 0.0338(11) 0.0041(9) 0.0221(9)
C4 0.0541(12) 0.0558(12) 0.0389(11) 0.0237(10) 0.0035(9) 0.0092(10)
H4 0.073(14) 0.084(15) 0.047(12) 0.037(12) 0.003(11) 0.011(11)
C5 0.0438(11) 0.0508(11) 0.0340(9) 0.0186(9) 0.0030(7) 0.0059(8)
C6 0.0462(11) 0.0571(12) 0.0335(9) 0.0186(10) 0.0030(7) 0.0044(9)
C7 0.0408(11) 0.0554(12) 0.0374(10) 0.0142(9) 0.0020(7) -0.0023(9)
C8 0.0486(13) 0.0687(15) 0.0378(12) 0.0152(11) 0.0023(10) -0.0058(11)
H8 0.068(15) 0.088(16) 0.041(12) 0.011(12) 0.001(11) -0.024(12)
C9 0.0537(12) 0.0593(14) 0.0532(13) 0.0127(11) 0.0109(10) -0.0089(11)
H9 0.093(17) 0.104(18) 0.062(14) 0.029(14) 0.014(13) -0.009(13)
C10 0.0611(14) 0.0495(13) 0.0613(14) 0.0174(11) 0.0148(10) -0.0019(12)
H10 0.14(2) 0.060(14) 0.081(15) 0.054(14) 0.037(13) 0.024(12)
C11 0.0599(13) 0.0440(12) 0.0537(13) 0.0192(10) 0.0121(10) 0.0042(11)
H11 0.110(18) 0.082(16) 0.037(12) 0.054(14) 0.014(12) 0.013(11)
C12 0.0515(11) 0.0547(12) 0.0337(10) 0.0216(10) 0.0052(8) 0.0082(9)
C13 0.0635(13) 0.0450(11) 0.0415(10) 0.0208(10) 0.0064(8) 0.0132(9)
C14 0.0731(15) 0.0534(14) 0.0487(13) 0.0206(13) 0.0044(10) 0.0165(11)
H14 0.16(2) 0.025(11) 0.073(14) 0.021(13) 0.021(13) 0.000(11)
C15 0.0729(15) 0.0685(16) 0.0482(13) 0.0256(13) 0.0089(11) 0.0261(12)
H15 0.12(2) 0.097(18) 0.080(17) 0.043(16) 0.013(15) 0.037(14)
C16 0.0590(13) 0.0718(14) 0.0396(10) 0.0298(11) 0.0096(9) 0.0174(10)
C17 0.0829(16) 0.0904(18) 0.0419(12) 0.0440(14) 0.0147(10) 0.0228(12)
C18 0.0935(18) 0.105(2) 0.0398(13) 0.0579(16) 0.0098(12) 0.0073(14)
H18 0.15(2) 0.119(19) 0.035(13) 0.065(17) 0.009(13) 0.002(13)
C19 0.0779(16) 0.0864(19) 0.0438(14) 0.0396(16) 0.0054(11) -0.0038(14)
H19 0.15(2) 0.11(2) 0.056(15) 0.057(19) -0.010(13) -0.036(15)
C20 0.0640(14) 0.0680(17) 0.0412(13) 0.0297(13) 0.0064(10) 0.0044(11)
H20 0.13(2) 0.10(2) 0.046(14) 0.062(17) -0.007(14) -0.012(12)
C21 0.0524(12) 0.0600(13) 0.0360(10) 0.0248(10) 0.0072(8) 0.0094(9)
C22 0.0558(12) 0.0654(13) 0.0351(10) 0.0206(11) 0.0023(8) 0.0105(10)
F1 0.0498(7) 0.0582(7) 0.0535(6) 0.0216(6) -0.0038(5) 0.0001(5)
N1 0.0453(9) 0.0484(9) 0.0329(8) 0.0191(8) 0.0047(6) 0.0073(7)
N2 0.0467(9) 0.0485(9) 0.0396(8) 0.0168(8) 0.0031(7) 0.0014(7)

loop_
_atom_type_symbol
_atom_type_scat_dispersion_real
_atom_type_scat_dispersion_imag
_atom_type_scat_source
_atom_type_scat_dispersion_source
B 0.00925 0.00394 'NoSpherA2: Chem.Sci. 2021, DOI:10.1039/D0SC05526C' 'Brennan, Cowan, Rev. Sci. Instrum., 1992, 63, 850'
C 0.01788 0.00908 'NoSpherA2: Chem.Sci. 2021, DOI:10.1039/D0SC05526C' 'Brennan, Cowan, Rev. Sci. Instrum., 1992, 63, 850'
F 0.07327 0.05352 'NoSpherA2: Chem.Sci. 2021, DOI:10.1039/D0SC05526C' 'Brennan, Cowan, Rev. Sci. Instrum., 1992, 63, 850'
H 0.00000 0.00000 'NoSpherA2: Chem.Sci. 2021, DOI:10.1039/D0SC05526C' 'Brennan, Cowan, Rev. Sci. Instrum., 1992, 63, 850'
N 0.03110 0.01806 'NoSpherA2: Chem.Sci. 2021, DOI:10.1039/D0SC05526C' 'Brennan, Cowan, Rev. Sci. Instrum., 1992, 63, 850'
O 0.04960 0.03234 'NoSpherA2: Chem.Sci. 2021, DOI:10.1039/D0SC05526C' 'Brennan, Cowan, Rev. Sci. Instrum., 1992, 63, 850'

loop_
_geom_angle_atom_site_label_1
_geom_angle_atom_site_label_2
_geom_angle_atom_site_label_3
_geom_angle
_geom_angle_site_symmetry_1
_geom_angle_site_symmetry_3
_geom_angle_publ_flag
C13 O1 B1 115.54(14) . . ?
C1 C2 H2 118.8(9) . . ?
C3 C2 H2 121.1(9) . . ?
C3 C2 C1 120.11(17) . . ?
C12 C1 C2 124.33(15) . . ?
N1 C1 C2 118.45(15) . . ?
N1 C1 C12 117.06(14) . . ?
F1 B1 O1 112.52(15) . . ?
N1 B1 O1 109.54(15) . . ?
N1 B1 F1 107.97(15) . . ?
N2 B1 O1 108.03(15) . . ?
N2 B1 F1 107.88(14) . . ?
N2 B1 N1 110.90(14) . . ?
H3 C3 C2 120.2(10) . . ?
C4 C3 C2 120.28(17) . . ?
C4 C3 H3 119.5(10) . . ?
H4 C4 C3 122.6(9) . . ?
C5 C4 C3 119.63(18) . . ?
C5 C4 H4 117.6(9) . . ?
C6 C5 C4 121.86(16) . . ?
N1 C5 C4 118.95(15) . . ?
N1 C5 C6 119.17(14) . . ?
C7 C6 C5 123.22(16) . . ?
C22 C6 C5 118.39(15) . . ?
C22 C6 C7 118.17(15) . . ?
C8 C7 C6 122.48(17) . . ?
N2 C7 C6 119.08(15) . . ?
N2 C7 C8 118.45(16) . . ?
H8 C8 C7 119.6(11) . . ?
C9 C8 C7 120.2(2) . . ?
C9 C8 H8 120.1(11) . . ?
H9 C9 C8 118.1(11) . . ?
C10 C9 C8 120.1(2) . . ?
C10 C9 H9 121.8(11) . . ?
H10 C10 C9 122.6(10) . . ?
C11 C10 C9 118.3(2) . . ?
C11 C10 H10 119.0(11) . . ?
H11 C11 C10 121.7(10) . . ?
N2 C11 C10 121.6(2) . . ?
N2 C11 H11 116.6(9) . . ?
C13 C12 C1 117.85(15) . . ?
C21 C12 C1 123.73(15) . . ?
C21 C12 C13 118.19(16) . . ?
C12 C13 O1 121.34(16) . . ?
C14 C13 O1 116.65(16) . . ?
C14 C13 C12 121.97(17) . . ?
H14 C14 C13 118.2(11) . . ?
C15 C14 C13 119.4(2) . . ?
C15 C14 H14 122.4(11) . . ?
H15 C15 C14 119.1(12) . . ?
C16 C15 C14 121.0(2) . . ?
C16 C15 H15 119.9(12) . . ?
C17 C16 C15 120.5(2) . . ?
C21 C16 C15 120.16(18) . . ?
C21 C16 C17 119.28(19) . . ?
H17 C17 C16 113.0(10) . . ?
C18 C17 C16 121.7(2) . . ?
C18 C17 H17 125.3(10) . . ?
H18 C18 C17 122.4(12) . . ?
C19 C18 C17 119.4(2) . . ?
C19 C18 H18 118.2(12) . . ?
H19 C19 C18 120.9(13) . . ?
C20 C19 C18 120.5(3) . . ?
C20 C19 H19 118.6(13) . . ?
H20 C20 C19 119.8(11) . . ?
C21 C20 C19 121.5(2) . . ?
C21 C20 H20 118.7(11) . . ?
C16 C21 C12 118.32(17) . . ?
C20 C21 C12 124.08(18) . . ?
C20 C21 C16 117.43(18) . . ?
C6 C22 N3 179.4(2) . . ?
B1 N1 C1 116.23(13) . . ?
C5 N1 C1 122.28(13) . . ?
C5 N1 B1 121.45(13) . . ?
C7 N2 B1 122.09(14) . . ?
C11 N2 B1 116.16(15) . . ?
C11 N2 C7 121.37(16) . . ?

loop_
_geom_bond_atom_site_label_1
_geom_bond_atom_site_label_2
_geom_bond_distance
_geom_bond_site_symmetry_2
_geom_bond_publ_flag
O1 B1 1.427(2) . ?
O1 C13 1.3468(19) . ?
C2 H2 1.096(17) . ?
C2 C1 1.389(2) . ?
C2 C3 1.397(2) . ?
C1 C12 1.471(2) . ?
C1 N1 1.3816(18) . ?
B1 F1 1.401(2) . ?
B1 N1 1.550(2) . ?
B1 N2 1.550(2) . ?
C3 H3 1.086(17) . ?
C3 C4 1.370(2) . ?
N3 C22 1.152(2) . ?
C4 H4 1.084(18) . ?
C4 C5 1.411(2) . ?
C5 C6 1.428(2) . ?
C5 N1 1.3625(19) . ?
C6 C7 1.425(2) . ?
C6 C22 1.412(2) . ?
C7 C8 1.419(2) . ?
C7 N2 1.352(2) . ?
C8 H8 1.03(2) . ?
C8 C9 1.368(3) . ?
C9 H9 1.096(18) . ?
C9 C10 1.405(3) . ?
C10 H10 1.094(17) . ?
C10 C11 1.370(3) . ?
C11 H11 1.095(18) . ?
C11 N2 1.366(2) . ?
C12 C13 1.390(2) . ?
C12 C21 1.449(2) . ?
C13 C14 1.415(2) . ?
C14 H14 1.094(16) . ?
C14 C15 1.368(3) . ?
C15 H15 1.07(2) . ?
C15 C16 1.414(3) . ?
C16 C17 1.420(3) . ?
C16 C21 1.423(2) . ?
C17 H17 1.08(2) . ?
C17 C18 1.362(3) . ?
C18 H18 1.094(18) . ?
C18 C19 1.406(3) . ?
C19 H19 1.05(2) . ?
C19 C20 1.377(3) . ?
C20 H20 1.06(2) . ?
C20 C21 1.420(3) . ?

loop_
_geom_torsion_atom_site_label_1
_geom_torsion_atom_site_label_2
_geom_torsion_atom_site_label_3
_geom_torsion_atom_site_label_4
_geom_torsion
_geom_torsion_site_symmetry_1
_geom_torsion_site_symmetry_2
_geom_torsion_site_symmetry_3
_geom_torsion_site_symmetry_4
_geom_torsion_publ_flag
O1 B1 N1 C1 41.97(19) . . . . ?
O1 B1 N1 C5 -140.27(14) . . . . ?
O1 B1 N2 C7 141.10(14) . . . . ?
O1 B1 N2 C11 -45.88(18) . . . . ?
O1 C13 C12 C1 13.9(2) . . . . ?
O1 C13 C12 C21 -171.43(17) . . . . ?
O1 C13 C14 C15 178.85(18) . . . . ?
C2 C1 C12 C13 153.0(2) . . . . ?
C2 C1 C12 C21 -21.3(2) . . . . ?
C2 C1 N1 B1 178.05(17) . . . . ?
C2 C1 N1 C5 0.3(2) . . . . ?
C2 C3 C4 C5 0.9(2) . . . . ?
C1 C12 C13 C14 -163.73(17) . . . . ?
C1 C12 C21 C16 163.56(18) . . . . ?
C1 C12 C21 C20 -21.3(2) . . . . ?
C1 N1 B1 F1 -80.89(15) . . . . ?
C1 N1 B1 N2 161.12(16) . . . . ?
C1 N1 C5 C4 4.31(19) . . . . ?
C1 N1 C5 C6 -173.93(17) . . . . ?
B1 N1 C5 C4 -173.31(18) . . . . ?
B1 N1 C5 C6 8.45(18) . . . . ?
B1 N2 C7 C6 -8.07(18) . . . . ?
B1 N2 C7 C8 172.17(18) . . . . ?
B1 N2 C11 C10 -172.57(18) . . . . ?
C3 C4 C5 C6 173.33(18) . . . . ?
C3 C4 C5 N1 -4.9(2) . . . . ?
C4 C5 C6 C7 -170.91(18) . . . . ?
C4 C5 C6 C22 3.6(2) . . . . ?
C5 C6 C7 C8 172.24(18) . . . . ?
C5 C6 C7 N2 -7.5(2) . . . . ?
C6 C7 C8 C9 -179.4(2) . . . . ?
C6 C7 N2 C11 179.26(17) . . . . ?
C7 C8 C9 C10 -0.1(2) . . . . ?
C7 N2 C11 C10 0.51(19) . . . . ?
C8 C9 C10 C11 0.1(2) . . . . ?
C9 C10 C11 N2 -0.3(2) . . . . ?
C12 C13 C14 C15 -3.4(2) . . . . ?
C12 C21 C16 C15 3.5(2) . . . . ?
C12 C21 C16 C17 -179.26(18) . . . . ?
C12 C21 C20 C19 -178.15(19) . . . . ?
C13 C14 C15 C16 -4.4(2) . . . . ?
C14 C15 C16 C17 -173.1(2) . . . . ?
C14 C15 C16 C21 4.2(3) . . . . ?
C15 C16 C17 C18 173.4(2) . . . . ?
C15 C16 C21 C20 -172.0(2) . . . . ?
C16 C17 C18 C19 -0.1(2) . . . . ?
C16 C21 C20 C19 -3.0(2) . . . . ?
C17 C18 C19 C20 2.5(3) . . . . ?
C18 C19 C20 C21 -0.9(3) . . . . ?
